data_4325104
loop_
_publ_author_name
'Kalyan V. Vasudevan'
'Nickolaus A. Smith'
'Brian L. Scott'
'Edward A. McKigney'
'Michael W. Blair'
'John C. Gordon'
'Ross E. Muenchausen'

_publ_section_title
;
 An Ionic Liquid-Mediated Route to Cerium(III) Bromide Solvates
;
_journal_name_full 'Inorganic Chemistry'
_journal_page_first 4627
_journal_page_last 4631
_journal_paper_doi 10.1021/ic200353s
_journal_volume 50
_journal_year 2011
_chemical_formula_sum 'C14 H21 Br3 La N7'
_chemical_formula_weight 666.02
_chemical_name_systematic
; 
 ? 
;
_space_group_IT_number 19
_symmetry_cell_setting orthorhombic
_symmetry_space_group_name_Hall 'P 2ac 2ab'
_symmetry_space_group_name_H-M 'P 21 21 21'
_atom_sites_solution_hydrogens geom
_atom_sites_solution_primary direct
_atom_sites_solution_secondary difmap
_audit_creation_method SHELXL-97
_cell_angle_alpha 90.00
_cell_angle_beta 90.00
_cell_angle_gamma 90.00
_cell_formula_units_Z 4
_cell_length_a 8.995(2)
_cell_length_b 12.433(3)
_cell_length_c 21.698(5)
_cell_measurement_temperature 140(1)
_cell_volume 2426.6(10)
_computing_cell_refinement 'SAINT+, v. 7.66a (Bruker AXS, 2009)'
_computing_data_collection 'APEX II, v. 7.0 (Bruker AXS, 2009)'
_computing_data_reduction 'SAINT+, v. 7.66a (Bruker AXS, 2009)'
_computing_molecular_graphics 'SHELXTL, v. 6.14, (Bruker AXS, 2000)'
_computing_publication_material 'SHELXTL, v. 6.14, (Bruker AXS, 2000)'
_computing_structure_refinement 'SHELXL-97 (Sheldrick, 1997)'
_computing_structure_solution 'SHELXS-97 (Sheldrick, 1990)'
_diffrn_ambient_temperature 140(1)
_diffrn_measured_fraction_theta_full 1.000
_diffrn_measured_fraction_theta_max 0.999
_diffrn_measurement_device_type 'Bruker D8 with APEXII CCD'
_diffrn_measurement_method '\w scans'
_diffrn_radiation_monochromator graphite
_diffrn_radiation_source 'fine-focus sealed tube'
_diffrn_radiation_type MoK\a
_diffrn_radiation_wavelength 0.71073
_diffrn_reflns_av_R_equivalents 0.1029
_diffrn_reflns_av_sigmaI/netI 0.0907
_diffrn_reflns_limit_h_max 10
_diffrn_reflns_limit_h_min -10
_diffrn_reflns_limit_k_max 14
_diffrn_reflns_limit_k_min -14
_diffrn_reflns_limit_l_max 26
_diffrn_reflns_limit_l_min -26
_diffrn_reflns_number 23106
_diffrn_reflns_theta_full 25.00
_diffrn_reflns_theta_max 25.32
_diffrn_reflns_theta_min 1.88
_diffrn_standards_decay_% 0
_diffrn_standards_interval_count 0
_diffrn_standards_interval_time 0
_diffrn_standards_number 0
_exptl_absorpt_coefficient_mu 6.710
_exptl_absorpt_correction_T_max 0.7751
_exptl_absorpt_correction_T_min 0.4132
_exptl_absorpt_correction_type multi-scan
_exptl_absorpt_process_details 'SADABS v. 1 (Sheldrick, 2008)'
_exptl_crystal_colour colorless
_exptl_crystal_density_diffrn 1.823
_exptl_crystal_description 'rectangular plate'
_exptl_crystal_F_000 1264
_exptl_crystal_size_max 0.16
_exptl_crystal_size_mid 0.14
_exptl_crystal_size_min 0.04
_refine_diff_density_max 1.396
_refine_diff_density_min -1.893
_refine_diff_density_rms 0.186
_refine_ls_abs_structure_details 'Flack H D (1983), Acta Cryst. A39, 876-881'
_refine_ls_abs_structure_Flack 0.51(3)
_refine_ls_extinction_method none
_refine_ls_goodness_of_fit_ref 1.119
_refine_ls_hydrogen_treatment constr
_refine_ls_matrix_type full
_refine_ls_number_parameters 233
_refine_ls_number_reflns 4411
_refine_ls_number_restraints 0
_refine_ls_restrained_S_all 1.119
_refine_ls_R_factor_all 0.0812
_refine_ls_R_factor_gt 0.0510
_refine_ls_shift/su_max 0.001
_refine_ls_shift/su_mean 0.000
_refine_ls_structure_factor_coef Fsqd
_refine_ls_weighting_details 'calc w=1/[\s^2^(Fo^2^)+(0.0387P)^2^+0.0000P] where P=(Fo^2^+2Fc^2^)/3'
_refine_ls_weighting_scheme calc
_refine_ls_wR_factor_gt 0.1086
_refine_ls_wR_factor_ref 0.1216
_reflns_number_gt 3256
_reflns_number_total 4411
_reflns_threshold_expression >2sigma(I)
_cod_data_source_file ic200353s_si_005.cif
_cod_data_source_block apx1189
_cod_original_cell_volume 2426.8(10)
_cod_database_code 4325104

loop_
_symmetry_equiv_pos_as_xyz
'x, y, z'
'-x+1/2, -y, z+1/2'
'-x, y+1/2, -z+1/2'
'x+1/2, -y+1/2, -z'

loop_
_atom_site_label
_atom_site_type_symbol
_atom_site_fract_x
_atom_site_fract_y
_atom_site_fract_z
_atom_site_U_iso_or_equiv
_atom_site_adp_type
_atom_site_occupancy
_atom_site_symmetry_multiplicity
_atom_site_calc_flag
_atom_site_refinement_flags
La1 La 0.49246(6) 0.50736(5) 0.09300(3) 0.01755(16) Uani 1 1 d .
Br1 Br 0.60471(13) 0.28365(8) 0.09202(8) 0.0278(3) Uani 1 1 d .
Br2 Br 0.39944(11) 0.50610(10) 0.22081(5) 0.0231(2) Uani 1 1 d .
Br3 Br 0.58232(13) 0.73558(8) 0.09184(8) 0.0271(3) Uani 1 1 d .
N1 N 0.3891(9) 0.4994(9) -0.0229(4) 0.0248(19) Uani 1 1 d .
N2 N 0.2523(11) 0.3781(6) 0.0866(5) 0.027(3) Uani 1 1 d .
N3 N 0.2397(11) 0.6197(7) 0.0821(5) 0.027(3) Uani 1 1 d .
N4 N 0.7517(10) 0.5133(8) 0.1522(4) 0.025(2) Uani 1 1 d .
N5 N 0.7143(10) 0.5100(9) 0.0118(4) 0.031(2) Uani 1 1 d .
N6 N 0.9275(14) 0.7648(9) 0.2429(7) 0.066(5) Uani 1 1 d .
N7 N 0.8241(13) 0.4718(9) 0.3416(5) 0.042(3) Uani 1 1 d .
C1 C 0.3473(11) 0.4966(10) -0.0716(5) 0.022(2) Uani 1 1 d .
C2 C 0.2934(12) 0.4972(11) -0.1347(4) 0.031(3) Uani 1 1 d .
H2A H 0.2374 0.5617 -0.1420 0.047 Uiso 1 1 calc R
H2B H 0.2308 0.4357 -0.1414 0.047 Uiso 1 1 calc R
H2C H 0.3763 0.4945 -0.1626 0.047 Uiso 1 1 calc R
C3 C 0.1588(13) 0.3178(9) 0.0843(6) 0.024(3) Uani 1 1 d .
C4 C 0.0437(15) 0.2371(10) 0.0803(7) 0.044(4) Uani 1 1 d .
H4A H 0.0233 0.2217 0.0378 0.067 Uiso 1 1 calc R
H4B H -0.0450 0.2632 0.0998 0.067 Uiso 1 1 calc R
H4C H 0.0762 0.1727 0.1006 0.067 Uiso 1 1 calc R
C5 C 0.1368(13) 0.6735(8) 0.0783(6) 0.018(3) Uani 1 1 d .
C6 C 0.0039(13) 0.7431(8) 0.0756(6) 0.032(3) Uani 1 1 d .
H6A H -0.0828 0.6996 0.0689 0.048 Uiso 1 1 calc R
H6B H 0.0143 0.7935 0.0423 0.048 Uiso 1 1 calc R
H6C H -0.0062 0.7815 0.1138 0.048 Uiso 1 1 calc R
C7 C 0.8672(12) 0.5132(9) 0.1738(5) 0.021(2) Uani 1 1 d .
C8 C 1.0136(10) 0.5105(11) 0.2022(5) 0.030(3) Uani 1 1 d .
H8A H 1.0292 0.4415 0.2211 0.045 Uiso 1 1 calc R
H8B H 1.0202 0.5657 0.2330 0.045 Uiso 1 1 calc R
H8C H 1.0882 0.5223 0.1713 0.045 Uiso 1 1 calc R
C9 C 0.8210(12) 0.4997(10) -0.0167(5) 0.026(2) Uani 1 1 d .
C10 C 0.9541(11) 0.4875(10) -0.0527(6) 0.035(3) Uani 1 1 d .
H10A H 0.9525 0.5375 -0.0864 0.053 Uiso 1 1 calc R
H10B H 0.9592 0.4154 -0.0685 0.053 Uiso 1 1 calc R
H10C H 1.0393 0.5013 -0.0273 0.053 Uiso 1 1 calc R
C11 C 0.8105(17) 0.7380(8) 0.2572(6) 0.037(3) Uani 1 1 d .
C12 C 0.6650(14) 0.7094(8) 0.2734(6) 0.030(3) Uani 1 1 d .
H12A H 0.6264 0.7608 0.3023 0.044 Uiso 1 1 calc R
H12B H 0.6652 0.6392 0.2919 0.044 Uiso 1 1 calc R
H12C H 0.6036 0.7086 0.2372 0.044 Uiso 1 1 calc R
C13 C 0.7701(13) 0.4048(10) 0.3148(6) 0.032(3) Uani 1 1 d .
C14 C 0.7025(14) 0.3184(9) 0.2813(7) 0.042(4) Uani 1 1 d .
H14A H 0.6361 0.3473 0.2508 0.063 Uiso 1 1 calc R
H14B H 0.6479 0.2734 0.3092 0.063 Uiso 1 1 calc R
H14C H 0.7783 0.2767 0.2613 0.063 Uiso 1 1 calc R

loop_
_atom_site_aniso_label
_atom_site_aniso_U_11
_atom_site_aniso_U_22
_atom_site_aniso_U_33
_atom_site_aniso_U_23
_atom_site_aniso_U_13
_atom_site_aniso_U_12
La1 0.0176(3) 0.0116(3) 0.0235(3) -0.0003(4) -0.0008(3) -0.0007(3)
Br1 0.0298(7) 0.0123(5) 0.0414(9) -0.0001(6) 0.0011(8) 0.0026(4)
Br2 0.0234(5) 0.0201(5) 0.0257(6) -0.0012(6) 0.0012(5) -0.0014(6)
Br3 0.0278(7) 0.0133(5) 0.0403(9) 0.0013(6) 0.0011(7) -0.0036(4)
N1 0.023(5) 0.028(5) 0.024(5) 0.008(6) -0.002(4) -0.004(6)
N2 0.035(7) 0.018(5) 0.029(8) 0.002(5) -0.002(7) 0.001(5)
N3 0.028(6) 0.020(5) 0.033(9) 0.007(5) -0.004(6) 0.001(5)
N4 0.022(5) 0.013(5) 0.040(6) -0.001(5) 0.000(4) -0.005(4)
N5 0.028(6) 0.026(5) 0.039(6) 0.000(6) -0.001(4) -0.008(6)
N6 0.038(7) 0.034(6) 0.126(14) -0.041(7) 0.023(8) -0.007(6)
N7 0.045(7) 0.038(7) 0.044(7) -0.004(6) 0.000(5) 0.000(6)
C1 0.020(5) 0.022(5) 0.023(6) 0.010(7) 0.003(4) 0.010(6)
C2 0.033(6) 0.033(6) 0.028(6) -0.002(8) -0.002(5) 0.001(8)
C3 0.021(7) 0.027(6) 0.023(9) 0.005(6) -0.003(7) 0.004(5)
C4 0.041(8) 0.038(7) 0.055(11) -0.014(7) -0.001(8) -0.013(6)
C5 0.019(7) 0.013(5) 0.020(9) -0.001(5) 0.002(5) -0.001(4)
C6 0.027(7) 0.022(6) 0.047(10) -0.004(5) 0.016(7) 0.007(6)
C7 0.026(6) 0.012(5) 0.026(6) 0.000(5) -0.002(5) -0.006(5)
C8 0.012(5) 0.040(7) 0.039(7) -0.004(7) -0.007(5) 0.007(7)
C9 0.020(6) 0.016(5) 0.041(7) 0.008(7) 0.001(5) -0.002(6)
C10 0.026(6) 0.022(6) 0.058(8) -0.003(7) 0.012(6) 0.006(6)
C11 0.044(9) 0.013(6) 0.054(10) -0.013(6) 0.004(7) -0.001(6)
C12 0.030(7) 0.014(5) 0.045(9) -0.008(6) -0.004(7) -0.001(5)
C13 0.026(7) 0.034(7) 0.036(9) 0.009(6) 0.012(6) 0.010(6)
C14 0.025(8) 0.025(6) 0.077(12) -0.002(7) -0.004(8) -0.005(6)

loop_
_atom_type_symbol
_atom_type_description
_atom_type_scat_dispersion_real
_atom_type_scat_dispersion_imag
_atom_type_scat_source
C C 0.0033 0.0016 'International Tables Vol C Tables 4.2.6.8 and 6.1.1.4'
H H 0.0000 0.0000 'International Tables Vol C Tables 4.2.6.8 and 6.1.1.4'
N N 0.0061 0.0033 'International Tables Vol C Tables 4.2.6.8 and 6.1.1.4'
Br Br -0.2901 2.4595 'International Tables Vol C Tables 4.2.6.8 and 6.1.1.4'
La La -0.2871 2.4523 'International Tables Vol C Tables 4.2.6.8 and 6.1.1.4'

loop_
_geom_angle_atom_site_label_1
_geom_angle_atom_site_label_2
_geom_angle_atom_site_label_3
_geom_angle
N5 La1 N4 70.3(3)
N5 La1 N3 124.8(3)
N4 La1 N3 140.5(3)
N5 La1 N1 68.9(3)
N4 La1 N1 139.1(3)
N3 La1 N1 69.1(3)
N5 La1 N2 125.0(3)
N4 La1 N2 138.0(3)
N3 La1 N2 68.1(2)
N1 La1 N2 69.6(3)
N5 La1 Br2 148.23(19)
N4 La1 Br2 77.97(19)
N3 La1 Br2 80.9(2)
N1 La1 Br2 142.86(17)
N2 La1 Br2 79.3(3)
N5 La1 Br3 77.1(2)
N4 La1 Br3 74.8(2)
N3 La1 Br3 74.35(19)
N1 La1 Br3 97.0(2)
N2 La1 Br3 142.41(18)
Br2 La1 Br3 95.31(5)
N5 La1 Br1 75.6(2)
N4 La1 Br1 74.4(2)
N3 La1 Br1 141.19(19)
N1 La1 Br1 94.4(2)
N2 La1 Br1 73.30(18)
Br2 La1 Br1 95.76(5)
Br3 La1 Br1 144.14(4)
C1 N1 La1 179.2(9)
C3 N2 La1 175.0(9)
C5 N3 La1 175.7(9)
C7 N4 La1 175.2(9)
C9 N5 La1 168.8(9)
N1 C1 C2 178.0(15)
N2 C3 C4 177.4(13)
N3 C5 C6 178.1(14)
N4 C7 C8 178.5(14)
N5 C9 C10 179.5(14)
N6 C11 C12 177.5(15)
N7 C13 C14 179.2(15)

loop_
_geom_bond_atom_site_label_1
_geom_bond_atom_site_label_2
_geom_bond_distance
La1 N5 2.662(9)
La1 N4 2.663(9)
La1 N3 2.679(10)
La1 N1 2.684(9)
La1 N2 2.696(9)
La1 Br2 2.8967(13)
La1 Br3 2.9505(13)
La1 Br1 2.9592(13)
N1 C1 1.122(11)
N2 C3 1.128(13)
N3 C5 1.145(13)
N4 C7 1.140(12)
N5 C9 1.148(12)
N6 C11 1.146(16)
N7 C13 1.125(15)
C1 C2 1.453(14)
C3 C4 1.445(16)
C5 C6 1.477(15)
C7 C8 1.455(14)
C9 C10 1.438(14)
C11 C12 1.402(18)
C13 C14 1.433(17)
